data_4501149
loop_
_publ_author_name
'Roy, Xavier'
'Chong, Jonathan H.'
'Patrick, Brian O.'
'MacLachlan, Mark J.'

_publ_section_title
;
 Molecular Scaffolding of Prussian Blue Analogues Using a
 Phenanthroline-Extended Triptycene Ligand
;
_journal_issue 10
_journal_name_full 'Crystal Growth &amp; Design'
_journal_page_first 4551
_journal_paper_doi 10.1021/cg200788f
_journal_volume 11
_journal_year 2011
_chemical_formula_sum 'C32.5 H20 N4 O0.5'
_chemical_formula_weight 474.53
_chemical_name_systematic
;
 ?
;
_space_group_IT_number 14
_symmetry_cell_setting monoclinic
_symmetry_space_group_name_Hall '-P 2yn'
_symmetry_space_group_name_H-M 'P 1 21/n 1'
_atom_sites_solution_hydrogens geom
_atom_sites_solution_primary direct
_atom_sites_solution_secondary difmap
_audit_creation_method SHELXL-97
_cell_angle_alpha 90.00
_cell_angle_beta 97.264(4)
_cell_angle_gamma 90.00
_cell_formula_units_Z 8
_cell_length_a 8.0111(6)
_cell_length_b 30.610(3)
_cell_length_c 18.4518(18)
_cell_measurement_reflns_used 5372
_cell_measurement_temperature 173(2)
_cell_measurement_theta_max 25.319
_cell_measurement_theta_min 2.285
_cell_volume 4488.4(7)
_computing_structure_refinement 'SHELXL-97 (Sheldrick, 1997)'
_computing_structure_solution 'SHELXL-97 (Sheldrick, 1997)'
_diffrn_ambient_temperature 173(2)
_diffrn_measured_fraction_theta_full 0.997
_diffrn_measured_fraction_theta_max 0.997
_diffrn_measurement_device_type 'Bruker X8'
_diffrn_measurement_method 'area detector'
_diffrn_radiation_monochromator graphite
_diffrn_radiation_source 'fine-focus sealed tube'
_diffrn_radiation_type MoK\a
_diffrn_radiation_wavelength 0.71073
_diffrn_reflns_av_R_equivalents 0.0810
_diffrn_reflns_av_sigmaI/netI 0.0968
_diffrn_reflns_limit_h_max 9
_diffrn_reflns_limit_h_min -9
_diffrn_reflns_limit_k_max 37
_diffrn_reflns_limit_k_min -37
_diffrn_reflns_limit_l_max 22
_diffrn_reflns_limit_l_min -22
_diffrn_reflns_number 40914
_diffrn_reflns_theta_full 25.67
_diffrn_reflns_theta_max 25.67
_diffrn_reflns_theta_min 1.73
_exptl_absorpt_coefficient_mu 0.086
_exptl_absorpt_correction_T_max 0.996
_exptl_absorpt_correction_T_min 0.858
_exptl_absorpt_correction_type multi-scan
_exptl_crystal_colour orange
_exptl_crystal_density_diffrn 1.404
_exptl_crystal_density_method 'not measured'
_exptl_crystal_description needle
_exptl_crystal_F_000 1976
_exptl_crystal_size_max 0.6
_exptl_crystal_size_mid 0.10
_exptl_crystal_size_min 0.05
_refine_diff_density_max 0.185
_refine_diff_density_min -0.231
_refine_diff_density_rms 0.046
_refine_ls_extinction_method none
_refine_ls_goodness_of_fit_ref 0.974
_refine_ls_hydrogen_treatment mixed
_refine_ls_matrix_type full
_refine_ls_number_parameters 668
_refine_ls_number_reflns 8505
_refine_ls_number_restraints 0
_refine_ls_restrained_S_all 0.974
_refine_ls_R_factor_all 0.1438
_refine_ls_R_factor_gt 0.0531
_refine_ls_shift/su_max 0.000
_refine_ls_shift/su_mean 0.000
_refine_ls_structure_factor_coef Fsqd
_refine_ls_weighting_details 'calc w=1/[\s^2^(Fo^2^)+(0.0495P)^2^+0.0000P] where P=(Fo^2^+2Fc^2^)/3'
_refine_ls_weighting_scheme calc
_refine_ls_wR_factor_gt 0.0915
_refine_ls_wR_factor_ref 0.1182
_reflns_number_gt 4301
_reflns_number_total 8505
_reflns_threshold_expression >2sigma(I)
_cod_data_source_file cg200788f_si_002.cif
_cod_data_source_block compound_3
_cod_original_sg_symbol_H-M 'P 21/n'
_cod_original_formula_sum 'C32.50 H20 N4 O0.50'
_cod_database_code 4501149

loop_
_symmetry_equiv_pos_as_xyz
'x, y, z'
'-x+1/2, y+1/2, -z+1/2'
'-x, -y, -z'
'x-1/2, -y-1/2, z-1/2'

loop_
_atom_site_label
_atom_site_type_symbol
_atom_site_fract_x
_atom_site_fract_y
_atom_site_fract_z
_atom_site_U_iso_or_equiv
_atom_site_adp_type
_atom_site_occupancy
_atom_site_symmetry_multiplicity
_atom_site_calc_flag
_atom_site_refinement_flags
N2 N 0.2664(2) 0.16514(7) 0.30452(10) 0.0278(5) Uani 1 1 d .
N6 N 0.4531(2) 0.32724(7) 0.35029(11) 0.0301(5) Uani 1 1 d .
N1 N 0.1943(2) 0.22733(7) 0.19305(10) 0.0268(5) Uani 1 1 d .
N3 N -0.0011(2) 0.25673(8) 0.46588(11) 0.0368(6) Uani 1 1 d .
N5 N 0.5138(2) 0.30157(7) 0.20943(11) 0.0291(5) Uani 1 1 d .
O1 O 0.7500(3) 0.09747(7) 0.44497(12) 0.0663(7) Uani 1 1 d .
H1 H 0.7366 0.1237 0.4323 0.099 Uiso 1 1 calc R
C7 C 0.2548(3) 0.07225(9) -0.04865(14) 0.0325(7) Uani 1 1 d .
H7 H 0.2257 0.0927 -0.0868 0.039 Uiso 1 1 calc R
C48 C 0.3368(3) 0.39409(8) 0.30148(14) 0.0310(6) Uani 1 1 d .
H48 H 0.3284 0.4047 0.3493 0.037 Uiso 1 1 calc R
C12 C 0.3649(3) 0.08374(8) 0.01175(13) 0.0251(6) Uani 1 1 d .
C11 C 0.4066(3) 0.05367(8) 0.06743(13) 0.0273(6) Uani 1 1 d .
N7 N 0.6425(3) 0.18700(7) 0.44017(13) 0.0405(6) Uani 1 1 d .
C18 C 0.3088(3) 0.15843(8) 0.23719(13) 0.0246(6) Uani 1 1 d .
C51 C 0.3692(3) 0.36491(8) 0.15976(13) 0.0262(6) Uani 1 1 d .
H51 H 0.3818 0.3556 0.1116 0.031 Uiso 1 1 calc R
C19 C 0.2714(3) 0.18944(8) 0.18054(13) 0.0247(6) Uani 1 1 d .
N8 N 0.7598(3) 0.16918(7) 0.31227(13) 0.0413(6) Uani 1 1 d .
C4 C 0.7601(3) 0.13441(8) 0.00578(13) 0.0293(6) Uani 1 1 d .
H4 H 0.7333 0.1536 -0.0344 0.035 Uiso 1 1 calc R
C55 C 0.5495(3) 0.25803(9) 0.39811(14) 0.0309(6) Uani 1 1 d .
C25 C 0.0539(3) 0.24868(9) 0.40135(13) 0.0295(6) Uani 1 1 d .
C2 C 0.9661(3) 0.09546(9) 0.08673(14) 0.0337(7) Uani 1 1 d .
H2 H 1.0805 0.0884 0.1024 0.040 Uiso 1 1 calc R
C52 C 0.2884(3) 0.40266(8) 0.17055(13) 0.0269(6) Uani 1 1 d .
C15 C 0.3943(3) 0.14275(8) 0.09807(12) 0.0240(6) Uani 1 1 d .
C16 C 0.4338(3) 0.11189(8) 0.15555(13) 0.0246(6) Uani 1 1 d .
C42 C -0.1229(3) 0.42768(8) 0.08508(14) 0.0362(7) Uani 1 1 d .
H42 H -0.1180 0.4171 0.0370 0.043 Uiso 1 1 calc R
C20 C 0.3163(3) 0.18079(8) 0.11023(13) 0.0254(6) Uani 1 1 d .
H20 H 0.2919 0.2015 0.0719 0.030 Uiso 1 1 calc R
C49 C 0.4117(3) 0.35318(8) 0.29159(13) 0.0269(6) Uani 1 1 d .
C13 C 0.4489(3) 0.12778(8) 0.02630(13) 0.0253(6) Uani 1 1 d .
H13 H 0.4213 0.1492 -0.0144 0.030 Uiso 1 1 calc R
C57 C 0.6784(3) 0.20724(9) 0.31741(14) 0.0324(7) Uani 1 1 d .
26 C 0.1364(3) 0.21018(9) 0.38707(13) 0.0299(6) Uani 1 1 d .
C46 C 0.2014(3) 0.43254(8) 0.11197(13) 0.0272(6) Uani 1 1 d .
H46 H 0.2066 0.4216 0.0613 0.033 Uiso 1 1 calc R
C50 C 0.4346(3) 0.33945(8) 0.22056(13) 0.0269(6) Uani 1 1 d .
C6 C 0.6759(3) 0.08914(8) 0.10014(13) 0.0253(6) Uani 1 1 d .
N4 N -0.0623(3) 0.31778(8) 0.35945(12) 0.0373(6) Uani 1 1 d .
C5 C 0.6351(3) 0.11806(8) 0.04264(13) 0.0246(6) Uani 1 1 d .
C14 C 0.5224(3) 0.07196(8) 0.13133(13) 0.0267(6) Uani 1 1 d .
H14 H 0.5509 0.0502 0.1715 0.032 Uiso 1 1 calc R
C3 C 0.9258(3) 0.12252(9) 0.02797(14) 0.0340(7) Uani 1 1 d .
H3 H 1.0124 0.1333 0.0021 0.041 Uiso 1 1 calc R
C10 C 0.3413(3) 0.01215(9) 0.06166(14) 0.0330(7) Uani 1 1 d .
H10 H 0.3723 -0.0087 0.0991 0.040 Uiso 1 1 calc R
C43 C 0.0229(3) 0.43734(8) 0.13040(13) 0.0291(6) Uani 1 1 d .
C56 C 0.6216(3) 0.21766(9) 0.38744(14) 0.0336(7) Uani 1 1 d .
C36 C 0.3414(3) 0.53246(9) 0.21683(16) 0.0405(7) Uani 1 1 d .
H36 H 0.3389 0.5429 0.2651 0.049 Uiso 1 1 calc R
C47 C 0.2772(3) 0.41811(8) 0.24239(13) 0.0273(6) Uani 1 1 d .
C38 C 0.2803(3) 0.47698(8) 0.12575(14) 0.0290(6) Uani 1 1 d .
C21 C 0.1543(3) 0.23370(8) 0.25997(13) 0.0256(6) Uani 1 1 d .
C30 C 0.0271(3) 0.30488(9) 0.22073(14) 0.0324(7) Uani 1 1 d .
H30 H 0.0584 0.3007 0.1732 0.039 Uiso 1 1 calc R
C53 C 0.5590(3) 0.27696(8) 0.26786(14) 0.0283(6) Uani 1 1 d .
C63 C 0.7894(3) 0.18686(9) 0.18851(16) 0.0383(7) Uani 1 1 d .
H63 H 0.8300 0.1786 0.1443 0.046 Uiso 1 1 calc R
C44 C 0.0146(3) 0.45271(8) 0.20021(14) 0.0297(6) Uani 1 1 d .
C59 C 0.4999(3) 0.26684(9) 0.46577(14) 0.0368(7) Uani 1 1 d .
H59 H 0.4503 0.2942 0.4749 0.044 Uiso 1 1 calc R
C17 C 0.3923(3) 0.11949(8) 0.22292(13) 0.0266(6) Uani 1 1 d .
H17 H 0.4194 0.0986 0.2607 0.032 Uiso 1 1 calc R
C54 C 0.5203(3) 0.28880(9) 0.33801(13) 0.0287(6) Uani 1 1 d .
C23 C 0.0688(3) 0.27378(8) 0.27481(13) 0.0276(6) Uani 1 1 d .
C37 C 0.2744(3) 0.49221(9) 0.19613(14) 0.0310(6) Uani 1 1 d .
C24 C 0.0197(3) 0.28131(9) 0.34376(14) 0.0304(6) Uani 1 1 d .
C22 C 0.1893(3) 0.20243(9) 0.31568(13) 0.0273(6) Uani 1 1 d .
C29 C 0.0258(3) 0.22618(10) 0.51662(14) 0.0412(7) Uani 1 1 d .
H29 H -0.0138 0.2314 0.5622 0.049 Uiso 1 1 calc R
C1 C 0.8402(3) 0.07834(8) 0.12323(13) 0.0289(6) Uani 1 1 d .
H1 H 0.8672 0.0594 0.1638 0.035 Uiso 1 1 calc R
C58 C 0.6477(3) 0.23633(8) 0.25929(14) 0.0297(6) Uani 1 1 d .
C40 C -0.2837(3) 0.44891(9) 0.18014(17) 0.0449(8) Uani 1 1 d .
H40 H -0.3899 0.4528 0.1971 0.054 Uiso 1 1 calc R
C9 C 0.2308(3) 0.00084(10) 0.00141(15) 0.0405(7) Uani 1 1 d .
H9 H 0.1844 -0.0277 -0.0024 0.049 Uiso 1 1 calc R
C61 C 0.5928(3) 0.19645(10) 0.50365(16) 0.0451(8) Uani 1 1 d .
H61 H 0.6059 0.1748 0.5408 0.054 Uiso 1 1 calc R
C32 C -0.0990(3) 0.34616(9) 0.30606(15) 0.0413(7) Uani 1 1 d .
H32 H -0.1577 0.3719 0.3166 0.050 Uiso 1 1 calc R
C31 C -0.0586(3) 0.34133(9) 0.23616(15) 0.0392(7) Uani 1 1 d .
H31 H -0.0898 0.3628 0.1998 0.047 Uiso 1 1 calc R
C27 C 0.1630(3) 0.17898(9) 0.44211(14) 0.0368(7) Uani 1 1 d .
H27 H 0.2188 0.1523 0.4341 0.044 Uiso 1 1 calc R
C34 C 0.4173(3) 0.54229(10) 0.09656(18) 0.0466(8) Uani 1 1 d .
H34 H 0.4666 0.5598 0.0624 0.056 Uiso 1 1 calc R
C62 C 0.7058(3) 0.22557(9) 0.19386(15) 0.0353(7) Uani 1 1 d .
H62 H 0.6878 0.2448 0.1532 0.042 Uiso 1 1 calc R
C35 C 0.4123(3) 0.55734(10) 0.16613(18) 0.0493(8) Uani 1 1 d .
H35 H 0.4581 0.5852 0.1797 0.059 Uiso 1 1 calc R
C45 C 0.1862(3) 0.46133(8) 0.24258(13) 0.0310(6) Uani 1 1 d .
H45 H 0.1798 0.4728 0.2929 0.037 Uiso 1 1 calc R
C33 C 0.3512(3) 0.50190(9) 0.07580(15) 0.0366(7) Uani 1 1 d .
H33 H 0.3547 0.4915 0.0275 0.044 Uiso 1 1 calc R
C39 C -0.1383(3) 0.45856(8) 0.22549(15) 0.0382(7) Uani 1 1 d .
H39 H -0.1434 0.4691 0.2736 0.046 Uiso 1 1 calc R
C8 C 0.1872(3) 0.03070(10) -0.05323(15) 0.0400(7) Uani 1 1 d .
H8 H 0.1100 0.0227 -0.0945 0.048 Uiso 1 1 calc R
C28 C 0.1078(3) 0.18719(10) 0.50770(14) 0.0406(7) Uani 1 1 d .
H28 H 0.1253 0.1666 0.5464 0.049 Uiso 1 1 calc R
C41 C -0.2765(3) 0.43369(9) 0.11075(17) 0.0450(8) Uani 1 1 d .
H41 H -0.3776 0.4272 0.0800 0.054 Uiso 1 1 calc R
C60 C 0.5231(3) 0.23577(10) 0.51928(15) 0.0412(7) Uani 1 1 d .
H60 H 0.4915 0.2413 0.5664 0.049 Uiso 1 1 calc R
C64 C 0.8127(3) 0.16044(10) 0.24892(16) 0.0444(8) Uani 1 1 d .
H64 H 0.8714 0.1338 0.2449 0.053 Uiso 1 1 calc R
C65 C 0.6416(5) 0.07074(12) 0.39738(18) 0.0810(12) Uani 1 1 d .
H65A H 0.6538 0.0403 0.4134 0.122 Uiso 1 1 calc R
H65B H 0.6711 0.0733 0.3476 0.122 Uiso 1 1 calc R
H65C H 0.5249 0.0801 0.3982 0.122 Uiso 1 1 calc R

loop_
_atom_site_aniso_label
_atom_site_aniso_U_11
_atom_site_aniso_U_22
_atom_site_aniso_U_33
_atom_site_aniso_U_23
_atom_site_aniso_U_13
_atom_site_aniso_U_12
N2 0.0264(11) 0.0336(14) 0.0237(12) -0.0009(11) 0.0035(9) -0.0056(10)
N6 0.0277(12) 0.0322(14) 0.0293(13) -0.0014(11) -0.0005(9) 0.0034(10)
N1 0.0258(11) 0.0289(14) 0.0262(12) -0.0042(10) 0.0050(9) -0.0055(10)
N3 0.0383(13) 0.0491(16) 0.0242(13) -0.0048(12) 0.0081(10) -0.0048(11)
N5 0.0266(11) 0.0302(14) 0.0304(13) -0.0024(11) 0.0035(9) 0.0010(10)
O1 0.0983(18) 0.0516(15) 0.0493(14) 0.0124(13) 0.0101(12) 0.0268(14)
C7 0.0246(14) 0.0446(19) 0.0297(15) -0.0063(14) 0.0093(11) -0.0018(13)
C48 0.0309(14) 0.0373(18) 0.0249(15) -0.0070(13) 0.0043(11) 0.0032(13)
C12 0.0178(13) 0.0346(17) 0.0246(14) -0.0060(13) 0.0098(11) -0.0036(11)
C11 0.0220(13) 0.0341(17) 0.0281(15) -0.0014(13) 0.0123(11) -0.0019(12)
N7 0.0442(14) 0.0329(15) 0.0416(15) 0.0038(13) -0.0050(11) 0.0009(11)
C18 0.0219(13) 0.0303(17) 0.0220(14) -0.0015(13) 0.0041(11) -0.0053(12)
C51 0.0247(13) 0.0342(17) 0.0210(14) -0.0043(13) 0.0076(11) -0.0011(12)
C19 0.0218(13) 0.0298(17) 0.0228(14) -0.0026(13) 0.0038(10) -0.0054(12)
N8 0.0397(14) 0.0323(15) 0.0484(16) -0.0073(13) -0.0080(11) 0.0055(11)
C4 0.0297(15) 0.0288(16) 0.0307(15) -0.0002(13) 0.0095(12) 0.0001(12)
C55 0.0249(14) 0.0320(17) 0.0341(17) -0.0016(14) -0.0027(12) -0.0013(12)
C25 0.0290(14) 0.0379(19) 0.0217(15) -0.0060(13) 0.0034(11) -0.0070(13)
C2 0.0235(14) 0.0345(17) 0.0430(18) -0.0068(15) 0.0037(12) 0.0032(12)
C52 0.0206(13) 0.0321(17) 0.0284(15) -0.0029(13) 0.0044(11) -0.0019(12)
C15 0.0191(13) 0.0320(17) 0.0211(14) -0.0018(12) 0.0031(10) -0.0041(12)
C16 0.0199(13) 0.0281(16) 0.0260(15) 0.0027(13) 0.0032(11) -0.0059(11)
C42 0.0349(16) 0.0353(18) 0.0368(17) 0.0029(14) -0.0018(13) -0.0003(13)
C20 0.0218(13) 0.0298(17) 0.0248(15) 0.0018(12) 0.0042(11) -0.0023(12)
C49 0.0248(13) 0.0290(17) 0.0263(15) -0.0015(13) 0.0014(11) 0.0017(12)
C13 0.0210(13) 0.0302(16) 0.0250(14) 0.0026(12) 0.0032(10) -0.0003(11)
C57 0.0269(14) 0.0261(17) 0.0416(18) -0.0057(14) -0.0053(12) -0.0009(12)
26 0.0286(14) 0.0366(18) 0.0238(15) -0.0048(14) 0.0009(11) -0.0082(13)
C46 0.0252(13) 0.0312(17) 0.0258(14) -0.0022(13) 0.0048(11) -0.0003(12)
C50 0.0227(13) 0.0287(16) 0.0299(15) -0.0050(13) 0.0056(11) 0.0022(12)
C6 0.0228(13) 0.0293(16) 0.0238(14) -0.0052(12) 0.0030(11) 0.0016(11)
N4 0.0427(14) 0.0385(16) 0.0319(14) -0.0049(12) 0.0092(11) 0.0001(12)
C5 0.0249(13) 0.0267(16) 0.0229(14) -0.0035(12) 0.0051(11) -0.0013(11)
C14 0.0256(13) 0.0304(16) 0.0247(14) 0.0046(12) 0.0049(11) 0.0002(12)
C3 0.0245(15) 0.0352(18) 0.0443(18) -0.0038(14) 0.0126(12) -0.0035(12)
C10 0.0355(15) 0.0320(18) 0.0346(16) -0.0053(14) 0.0167(13) -0.0062(13)
C43 0.0264(14) 0.0284(16) 0.0321(16) 0.0045(13) 0.0016(12) 0.0017(12)
C56 0.0288(15) 0.0340(18) 0.0351(17) -0.0017(15) -0.0073(12) -0.0018(13)
C36 0.0353(16) 0.0358(19) 0.0478(19) -0.0108(16) -0.0053(14) 0.0064(14)
C47 0.0230(13) 0.0312(17) 0.0278(15) -0.0043(13) 0.0032(11) 0.0037(12)
C38 0.0216(13) 0.0299(17) 0.0356(16) -0.0013(14) 0.0047(12) 0.0014(12)
C21 0.0242(13) 0.0324(17) 0.0206(14) -0.0056(13) 0.0039(11) -0.0079(12)
C30 0.0384(15) 0.0318(18) 0.0284(16) -0.0065(14) 0.0101(12) -0.0065(14)
C53 0.0218(13) 0.0290(16) 0.0330(16) -0.0048(13) -0.0009(11) -0.0015(12)
C63 0.0315(15) 0.0380(19) 0.0436(18) -0.0136(15) -0.0024(13) 0.0029(14)
C44 0.0273(14) 0.0305(17) 0.0316(16) 0.0054(13) 0.0059(12) 0.0026(12)
C59 0.0395(16) 0.0343(18) 0.0346(17) -0.0007(14) -0.0028(13) -0.0007(13)
C17 0.0253(13) 0.0310(17) 0.0236(14) 0.0037(12) 0.0029(11) -0.0039(12)
C54 0.0245(14) 0.0308(17) 0.0298(16) -0.0026(13) -0.0008(11) -0.0013(12)
C23 0.0285(14) 0.0283(16) 0.0260(15) -0.0045(13) 0.0038(11) -0.0072(12)
C37 0.0244(14) 0.0310(18) 0.0366(17) -0.0027(14) -0.0002(12) 0.0049(12)
C24 0.0289(14) 0.0342(18) 0.0286(15) -0.0086(14) 0.0054(11) -0.0070(13)
C22 0.0239(14) 0.0338(17) 0.0241(15) -0.0057(14) 0.0032(11) -0.0066(13)
C29 0.0422(17) 0.058(2) 0.0243(16) -0.0049(16) 0.0088(13) -0.0036(16)
C1 0.0299(15) 0.0276(16) 0.0290(15) -0.0032(12) 0.0031(11) 0.0027(12)
C58 0.0231(13) 0.0277(17) 0.0369(17) -0.0058(14) -0.0015(11) -0.0017(12)
C40 0.0268(16) 0.047(2) 0.062(2) 0.0077(17) 0.0116(15) 0.0051(14)
C9 0.0406(17) 0.0410(19) 0.0437(18) -0.0130(16) 0.0206(14) -0.0126(14)
C61 0.0491(18) 0.047(2) 0.0367(19) 0.0066(16) -0.0036(14) 0.0017(16)
C32 0.0500(18) 0.0353(19) 0.0401(18) -0.0047(16) 0.0117(14) 0.0028(14)
C31 0.0535(18) 0.0293(18) 0.0370(18) -0.0024(14) 0.0140(14) -0.0027(14)
C27 0.0357(16) 0.0458(19) 0.0291(16) -0.0026(15) 0.0044(12) -0.0044(13)
C34 0.0392(17) 0.041(2) 0.059(2) 0.0062(17) 0.0041(15) -0.0065(14)
C62 0.0284(15) 0.0344(18) 0.0420(18) -0.0070(14) 0.0006(12) -0.0005(13)
C35 0.0429(18) 0.0335(19) 0.069(2) -0.0028(18) -0.0042(16) -0.0071(15)
C45 0.0327(15) 0.0360(17) 0.0250(15) -0.0077(13) 0.0059(12) 0.0072(13)
C33 0.0293(15) 0.0366(18) 0.0435(18) 0.0006(15) 0.0034(12) 0.0004(13)
C39 0.0348(16) 0.0376(19) 0.0436(18) 0.0021(14) 0.0105(14) 0.0068(13)
C8 0.0302(15) 0.052(2) 0.0383(18) -0.0159(16) 0.0075(12) -0.0106(15)
C28 0.0404(16) 0.052(2) 0.0300(17) 0.0046(15) 0.0078(13) -0.0022(15)
C41 0.0278(16) 0.048(2) 0.057(2) 0.0071(17) -0.0033(14) -0.0009(14)
C60 0.0450(17) 0.043(2) 0.0334(17) 0.0014(15) -0.0029(13) 0.0015(15)
C64 0.0422(18) 0.038(2) 0.050(2) -0.0147(17) -0.0079(15) 0.0093(14)
C65 0.103(3) 0.077(3) 0.058(2) 0.008(2) -0.013(2) 0.016(2)

loop_
_atom_type_symbol
_atom_type_description
_atom_type_scat_dispersion_real
_atom_type_scat_dispersion_imag
_atom_type_scat_source
C C 0.0033 0.0016 'International Tables Vol C Tables 4.2.6.8 and 6.1.1.4'
H H 0.0000 0.0000 'International Tables Vol C Tables 4.2.6.8 and 6.1.1.4'
N N 0.0061 0.0033 'International Tables Vol C Tables 4.2.6.8 and 6.1.1.4'
O O 0.0106 0.0060 'International Tables Vol C Tables 4.2.6.8 and 6.1.1.4'

loop_
_geom_angle_atom_site_label_1
_geom_angle_atom_site_label_2
_geom_angle_atom_site_label_3
_geom_angle
C22 N2 C18 116.9(2)
C54 N6 C49 116.7(2)
C21 N1 C19 117.1(2)
C29 N3 C25 117.1(2)
C53 N5 C50 116.7(2)
C65 O1 H1 109.5
C12 C7 C8 119.4(3)
C12 C7 H7 120.3
C8 C7 H7 120.3
C47 C48 C49 119.4(2)
C47 C48 H48 120.3
C49 C48 H48 120.3
C7 C12 C11 120.0(2)
C7 C12 C13 126.5(2)
C11 C12 C13 113.5(2)
C10 C11 C12 120.2(2)
C10 C11 C14 126.4(2)
C12 C11 C14 113.5(2)
C61 N7 C56 117.7(2)
N2 C18 C17 118.9(2)
N2 C18 C19 121.7(2)
C17 C18 C19 119.4(2)
C52 C51 C50 119.4(2)
C52 C51 H51 120.3
C50 C51 H51 120.3
N1 C19 C20 119.6(2)
N1 C19 C18 120.6(2)
C20 C19 C18 119.8(2)
C64 N8 C57 116.8(2)
C5 C4 C3 119.2(2)
C5 C4 H4 120.4
C3 C4 H4 120.4
C59 C55 C56 118.3(3)
C59 C55 C54 121.8(2)
C56 C55 C54 119.9(3)
N3 C25 26 122.7(2)
N3 C25 C24 117.9(2)
26 C25 C24 119.4(2)
C3 C2 C1 120.0(2)
C3 C2 H2 120.0
C1 C2 H2 120.0
C51 C52 C47 120.7(2)
C51 C52 C46 126.6(2)
C47 C52 C46 112.7(2)
C20 C15 C16 120.7(2)
C20 C15 C13 126.5(2)
C16 C15 C13 112.8(2)
C17 C16 C15 121.0(2)
C17 C16 C14 126.4(2)
C15 C16 C14 112.6(2)
C43 C42 C41 119.0(3)
C43 C42 H42 120.5
C41 C42 H42 120.5
C15 C20 C19 119.3(2)
C15 C20 H20 120.4
C19 C20 H20 120.4
N6 C49 C50 121.5(2)
N6 C49 C48 118.9(2)
C50 C49 C48 119.5(2)
C5 C13 C12 105.36(19)
C5 C13 C15 105.75(18)
C12 C13 C15 104.62(18)
C5 C13 H13 113.4
C12 C13 H13 113.4
C15 C13 H13 113.4
N8 C57 C58 122.7(3)
N8 C57 C56 117.4(2)
C58 C57 C56 119.9(2)
C27 26 C25 118.4(2)
C27 26 C22 121.0(3)
C25 26 C22 120.6(2)
C38 C46 C52 106.18(19)
C38 C46 C43 105.1(2)
C52 C46 C43 105.07(19)
C38 C46 H46 113.2
C52 C46 H46 113.2
C43 C46 H46 113.2
N5 C50 C49 121.1(2)
N5 C50 C51 119.2(2)
C49 C50 C51 119.7(2)
C1 C6 C5 121.0(2)
C1 C6 C14 126.2(2)
C5 C6 C14 112.8(2)
C32 N4 C24 117.0(2)
C4 C5 C6 119.6(2)
C4 C5 C13 126.2(2)
C6 C5 C13 114.1(2)
C16 C14 C11 105.40(19)
C16 C14 C6 105.4(2)
C11 C14 C6 106.21(19)
C16 C14 H14 113.0
C11 C14 H14 113.0
C6 C14 H14 113.0
C2 C3 C4 120.9(2)
C2 C3 H3 119.6
C4 C3 H3 119.6
C11 C10 C9 119.7(3)
C11 C10 H10 120.1
C9 C10 H10 120.1
C42 C43 C44 120.1(2)
C42 C43 C46 126.3(2)
C44 C43 C46 113.5(2)
N7 C56 C55 122.2(3)
N7 C56 C57 117.6(3)
C55 C56 C57 120.2(3)
C37 C36 C35 118.9(3)
C37 C36 H36 120.5
C35 C36 H36 120.5
C48 C47 C52 120.9(2)
C48 C47 C45 126.6(2)
C52 C47 C45 112.4(2)
C33 C38 C37 120.5(2)
C33 C38 C46 126.0(2)
C37 C38 C46 113.5(2)
N1 C21 C22 122.0(2)
N1 C21 C23 118.4(2)
C22 C21 C23 119.6(2)
C31 C30 C23 119.6(2)
C31 C30 H30 120.2
C23 C30 H30 120.2
N5 C53 C54 121.9(2)
N5 C53 C58 119.0(2)
C54 C53 C58 119.1(2)
C64 C63 C62 118.0(3)
C64 C63 H63 121.0
C62 C63 H63 121.0
C39 C44 C43 120.7(2)
C39 C44 C45 126.2(2)
C43 C44 C45 113.2(2)
C60 C59 C55 119.2(3)
C60 C59 H59 120.4
C55 C59 H59 120.4
C16 C17 C18 119.8(2)
C16 C17 H17 120.1
C18 C17 H17 120.1
N6 C54 C53 121.6(2)
N6 C54 C55 118.4(2)
C53 C54 C55 120.0(2)
C30 C23 C24 118.1(2)
C30 C23 C21 121.4(2)
C24 C23 C21 120.4(2)
C36 C37 C38 120.1(3)
C36 C37 C45 126.6(2)
C38 C37 C45 113.3(2)
N4 C24 C23 122.3(2)
N4 C24 C25 117.6(2)
C23 C24 C25 120.1(2)
N2 C22 C21 121.7(2)
N2 C22 26 118.4(2)
C21 C22 26 119.8(2)
N3 C29 C28 124.3(3)
N3 C29 H29 117.8
C28 C29 H29 117.8
C6 C1 C2 119.2(2)
C6 C1 H1 120.4
C2 C1 H1 120.4
C62 C58 C57 118.2(2)
C62 C58 C53 121.4(2)
C57 C58 C53 120.4(2)
C41 C40 C39 120.5(3)
C41 C40 H40 119.8
C39 C40 H40 119.8
C8 C9 C10 120.3(3)
C8 C9 H9 119.9
C10 C9 H9 119.9
N7 C61 C60 123.8(3)
N7 C61 H61 118.1
C60 C61 H61 118.1
N4 C32 C31 124.9(3)
N4 C32 H32 117.5
C31 C32 H32 117.5
C30 C31 C32 118.0(3)
C30 C31 H31 121.0
C32 C31 H31 121.0
C28 C27 26 119.0(3)
C28 C27 H27 120.5
26 C27 H27 120.5
C35 C34 C33 120.4(3)
C35 C34 H34 119.8
C33 C34 H34 119.8
C63 C62 C58 119.2(3)
C63 C62 H62 120.4
C58 C62 H62 120.4
C34 C35 C36 120.8(3)
C34 C35 H35 119.6
C36 C35 H35 119.6
C37 C45 C47 106.62(19)
C37 C45 C44 106.0(2)
C47 C45 C44 104.6(2)
C37 C45 H45 113.0
C47 C45 H45 113.0
C44 C45 H45 113.0
C38 C33 C34 119.2(3)
C38 C33 H33 120.4
C34 C33 H33 120.4
C44 C39 C40 119.1(3)
C44 C39 H39 120.4
C40 C39 H39 120.4
C9 C8 C7 120.5(3)
C9 C8 H8 119.8
C7 C8 H8 119.8
C27 C28 C29 118.5(3)
C27 C28 H28 120.7
C29 C28 H28 120.7
C40 C41 C42 120.6(3)
C40 C41 H41 119.7
C42 C41 H41 119.7
C59 C60 C61 118.7(3)
C59 C60 H60 120.7
C61 C60 H60 120.7
N8 C64 C63 125.1(3)
N8 C64 H64 117.5
C63 C64 H64 117.5
O1 C65 H65A 109.5
O1 C65 H65B 109.5
H65A C65 H65B 109.5
O1 C65 H65C 109.5
H65A C65 H65C 109.5
H65B C65 H65C 109.5

loop_
_geom_bond_atom_site_label_1
_geom_bond_atom_site_label_2
_geom_bond_distance
N2 C22 1.326(3)
N2 C18 1.344(3)
N6 C54 1.326(3)
N6 C49 1.350(3)
N1 C21 1.329(3)
N1 C19 1.347(3)
N3 C29 1.321(3)
N3 C25 1.344(3)
N5 C53 1.327(3)
N5 C50 1.350(3)
O1 C65 1.415(4)
O1 H1 0.8400
C7 C12 1.376(3)
C7 C8 1.381(4)
C7 H7 0.9500
C48 C47 1.351(3)
C48 C49 1.410(3)
C48 H48 0.9500
C12 C11 1.388(3)
C12 C13 1.516(3)
C11 C10 1.374(3)
C11 C14 1.512(3)
N7 C61 1.316(3)
N7 C56 1.347(3)
C18 C17 1.408(3)
C18 C19 1.416(3)
C51 C52 1.351(3)
C51 C50 1.412(3)
C51 H51 0.9500
C19 C20 1.414(3)
N8 C64 1.320(3)
N8 C57 1.344(3)
C4 C5 1.374(3)
C4 C3 1.388(3)
C4 H4 0.9500
C55 C59 1.384(3)
C55 C56 1.389(3)
C55 C54 1.451(3)
C25 26 1.392(3)
C25 C24 1.459(3)
C2 C3 1.370(3)
C2 C1 1.385(3)
C2 H2 0.9500
C52 C47 1.421(3)
C52 C46 1.517(3)
C15 C20 1.354(3)
C15 C16 1.426(3)
C15 C13 1.517(3)
C16 C17 1.347(3)
C16 C14 1.509(3)
C42 C43 1.379(3)
C42 C41 1.386(4)
C42 H42 0.9500
C20 H20 0.9500
C49 C50 1.410(3)
C13 C5 1.513(3)
C13 H13 1.0000
C57 C58 1.392(3)
C57 C56 1.458(3)
26 C27 1.391(3)
26 C22 1.453(3)
C46 C38 1.508(3)
C46 C43 1.518(3)
C46 H46 1.0000
C6 C1 1.371(3)
C6 C5 1.389(3)
C6 C14 1.516(3)
N4 C32 1.318(3)
N4 C24 1.345(3)
C14 H14 1.0000
C3 H3 0.9500
C10 C9 1.375(3)
C10 H10 0.9500
C43 C44 1.381(3)
C36 C37 1.378(3)
C36 C35 1.383(4)
C36 H36 0.9500
C47 C45 1.511(3)
C38 C33 1.374(3)
C38 C37 1.386(3)
C21 C22 1.407(3)
C21 C23 1.448(3)
C30 C31 1.359(3)
C30 C23 1.389(3)
C30 H30 0.9500
C53 C54 1.416(3)
C53 C58 1.451(3)
C63 C64 1.371(4)
C63 C62 1.371(3)
C63 H63 0.9500
C44 C39 1.376(3)
C44 C45 1.516(3)
C59 C60 1.367(3)
C59 H59 0.9500
C17 H17 0.9500
C23 C24 1.398(3)
C37 C45 1.510(3)
C29 C28 1.382(4)
C29 H29 0.9500
C1 H1 0.9500
C58 C62 1.387(3)
C40 C41 1.371(4)
C40 C39 1.378(4)
C40 H40 0.9500
C9 C8 1.373(4)
C9 H9 0.9500
C61 C60 1.373(4)
C61 H61 0.9500
C32 C31 1.377(3)
C32 H32 0.9500
C31 H31 0.9500
C27 C28 1.363(3)
C27 H27 0.9500
C34 C35 1.369(4)
C34 C33 1.380(4)
C34 H34 0.9500
C62 H62 0.9500
C35 H35 0.9500
C45 H45 1.0000
C33 H33 0.9500
C39 H39 0.9500
C8 H8 0.9500
C28 H28 0.9500
C41 H41 0.9500
C60 H60 0.9500
C64 H64 0.9500
C65 H65A 0.9800
C65 H65B 0.9800
C65 H65C 0.9800

loop_
_geom_torsion_atom_site_label_1
_geom_torsion_atom_site_label_2
_geom_torsion_atom_site_label_3
_geom_torsion_atom_site_label_4
_geom_torsion
C8 C7 C12 C11 -0.2(3)
C8 C7 C12 C13 -179.2(2)
C7 C12 C11 C10 1.5(3)
C13 C12 C11 C10 -179.4(2)
C7 C12 C11 C14 -177.3(2)
C13 C12 C11 C14 1.8(3)
C22 N2 C18 C17 179.4(2)
C22 N2 C18 C19 -0.7(3)
C21 N1 C19 C20 179.72(19)
C21 N1 C19 C18 -0.7(3)
N2 C18 C19 N1 1.3(3)
C17 C18 C19 N1 -178.8(2)
N2 C18 C19 C20 -179.1(2)
C17 C18 C19 C20 0.8(3)
C29 N3 C25 26 -0.1(3)
C29 N3 C25 C24 177.7(2)
C50 C51 C52 C47 3.6(3)
C50 C51 C52 C46 -176.0(2)
C20 C15 C16 C17 1.0(3)
C13 C15 C16 C17 -179.1(2)
C20 C15 C16 C14 -179.2(2)
C13 C15 C16 C14 0.7(3)
C16 C15 C20 C19 -1.1(3)
C13 C15 C20 C19 179.1(2)
N1 C19 C20 C15 179.7(2)
C18 C19 C20 C15 0.2(3)
C54 N6 C49 C50 1.8(3)
C54 N6 C49 C48 178.8(2)
C47 C48 C49 N6 -172.4(2)
C47 C48 C49 C50 4.7(3)
C7 C12 C13 C5 -127.1(2)
C11 C12 C13 C5 53.8(2)
C7 C12 C13 C15 121.6(2)
C11 C12 C13 C15 -57.5(2)
C20 C15 C13 C5 124.5(2)
C16 C15 C13 C5 -55.4(2)
C20 C15 C13 C12 -124.5(2)
C16 C15 C13 C12 55.6(2)
C64 N8 C57 C58 0.8(4)
C64 N8 C57 C56 -179.0(2)
N3 C25 26 C27 -0.2(4)
C24 C25 26 C27 -178.0(2)
N3 C25 26 C22 178.2(2)
C24 C25 26 C22 0.4(3)
C51 C52 C46 C38 -124.1(3)
C47 C52 C46 C38 56.4(2)
C51 C52 C46 C43 124.8(3)
C47 C52 C46 C43 -54.7(3)
C53 N5 C50 C49 4.0(3)
C53 N5 C50 C51 -173.9(2)
N6 C49 C50 N5 -6.5(3)
C48 C49 C50 N5 176.5(2)
N6 C49 C50 C51 171.5(2)
C48 C49 C50 C51 -5.6(3)
C52 C51 C50 N5 179.4(2)
C52 C51 C50 C49 1.4(3)
C3 C4 C5 C6 -1.6(4)
C3 C4 C5 C13 179.5(2)
C1 C6 C5 C4 3.4(4)
C14 C6 C5 C4 -176.1(2)
C1 C6 C5 C13 -177.6(2)
C14 C6 C5 C13 2.9(3)
C12 C13 C5 C4 122.2(3)
C15 C13 C5 C4 -127.3(3)
C12 C13 C5 C6 -56.7(3)
C15 C13 C5 C6 53.8(3)
C17 C16 C14 C11 123.4(2)
C15 C16 C14 C11 -56.3(2)
C17 C16 C14 C6 -124.4(2)
C15 C16 C14 C6 55.8(2)
C10 C11 C14 C16 -123.3(3)
C12 C11 C14 C16 55.4(2)
C10 C11 C14 C6 125.2(2)
C12 C11 C14 C6 -56.1(3)
C1 C6 C14 C16 122.2(3)
C5 C6 C14 C16 -58.3(2)
C1 C6 C14 C11 -126.2(2)
C5 C6 C14 C11 53.2(3)
C1 C2 C3 C4 2.3(4)
C5 C4 C3 C2 -1.2(4)
C12 C11 C10 C9 -1.8(3)
C14 C11 C10 C9 176.9(2)
C41 C42 C43 C44 0.0(4)
C41 C42 C43 C46 179.5(2)
C38 C46 C43 C42 124.9(3)
C52 C46 C43 C42 -123.2(3)
C38 C46 C43 C44 -55.5(3)
C52 C46 C43 C44 56.3(3)
C61 N7 C56 C55 -0.4(4)
C61 N7 C56 C57 179.4(2)
C59 C55 C56 N7 0.9(4)
C54 C55 C56 N7 -176.1(2)
C59 C55 C56 C57 -179.0(2)
C54 C55 C56 C57 4.0(3)
N8 C57 C56 N7 -5.2(3)
C58 C57 C56 N7 174.9(2)
N8 C57 C56 C55 174.6(2)
C58 C57 C56 C55 -5.3(3)
C49 C48 C47 C52 0.2(4)
C49 C48 C47 C45 176.8(2)
C51 C52 C47 C48 -4.5(4)
C46 C52 C47 C48 175.1(2)
C51 C52 C47 C45 178.5(2)
C46 C52 C47 C45 -1.9(3)
C52 C46 C38 C33 126.1(2)
C43 C46 C38 C33 -122.9(3)
C52 C46 C38 C37 -54.7(3)
C43 C46 C38 C37 56.3(3)
C19 N1 C21 C22 -0.4(3)
C19 N1 C21 C23 -179.0(2)
C50 N5 C53 C54 2.5(3)
C50 N5 C53 C58 -178.7(2)
C42 C43 C44 C39 0.1(4)
C46 C43 C44 C39 -179.5(2)
C42 C43 C44 C45 179.6(2)
C46 C43 C44 C45 0.0(3)
C56 C55 C59 C60 -0.1(4)
C54 C55 C59 C60 176.8(2)
C15 C16 C17 C18 0.0(3)
C14 C16 C17 C18 -179.7(2)
N2 C18 C17 C16 179.1(2)
C19 C18 C17 C16 -0.9(3)
C49 N6 C54 C53 4.8(3)
C49 N6 C54 C55 -173.3(2)
N5 C53 C54 N6 -7.3(4)
C58 C53 C54 N6 173.9(2)
N5 C53 C54 C55 170.8(2)
C58 C53 C54 C55 -8.0(3)
C59 C55 C54 N6 3.9(3)
C56 C55 C54 N6 -179.2(2)
C59 C55 C54 C53 -174.2(2)
C56 C55 C54 C53 2.6(3)
C31 C30 C23 C24 0.2(3)
C31 C30 C23 C21 177.6(2)
N1 C21 C23 C30 0.7(3)
C22 C21 C23 C30 -177.9(2)
N1 C21 C23 C24 178.0(2)
C22 C21 C23 C24 -0.6(3)
C35 C36 C37 C38 0.7(4)
C35 C36 C37 C45 -177.4(2)
C33 C38 C37 C36 -0.6(4)
C46 C38 C37 C36 -179.9(2)
C33 C38 C37 C45 177.8(2)
C46 C38 C37 C45 -1.5(3)
C32 N4 C24 C23 1.7(4)
C32 N4 C24 C25 -177.1(2)
C30 C23 C24 N4 -1.5(3)
C21 C23 C24 N4 -178.9(2)
C30 C23 C24 C25 177.3(2)
C21 C23 C24 C25 -0.1(3)
N3 C25 C24 N4 1.2(3)
26 C25 C24 N4 179.1(2)
N3 C25 C24 C23 -177.7(2)
26 C25 C24 C23 0.3(3)
C18 N2 C22 C21 -0.4(3)
C18 N2 C22 26 177.96(19)
N1 C21 C22 N2 1.0(3)
C23 C21 C22 N2 179.6(2)
N1 C21 C22 26 -177.4(2)
C23 C21 C22 26 1.2(3)
C27 26 C22 N2 -1.2(3)
C25 26 C22 N2 -179.5(2)
C27 26 C22 C21 177.2(2)
C25 26 C22 C21 -1.1(3)
C25 N3 C29 C28 0.8(4)
C5 C6 C1 C2 -2.3(4)
C14 C6 C1 C2 177.1(2)
C3 C2 C1 C6 -0.5(4)
N8 C57 C58 C62 -0.8(4)
C56 C57 C58 C62 179.1(2)
N8 C57 C58 C53 179.9(2)
C56 C57 C58 C53 -0.2(3)
N5 C53 C58 C62 8.7(3)
C54 C53 C58 C62 -172.4(2)
N5 C53 C58 C57 -172.0(2)
C54 C53 C58 C57 6.8(3)
C11 C10 C9 C8 0.8(4)
C56 N7 C61 C60 -0.8(4)
C24 N4 C32 C31 -0.5(4)
C23 C30 C31 C32 0.9(4)
N4 C32 C31 C30 -0.8(4)
C25 26 C27 C28 -0.1(3)
C22 26 C27 C28 -178.5(2)
C64 C63 C62 C58 -0.3(4)
C57 C58 C62 C63 0.5(3)
C53 C58 C62 C63 179.8(2)
C33 C34 C35 C36 0.1(4)
C37 C36 C35 C34 -0.4(4)
C36 C37 C45 C47 -125.0(3)
C38 C37 C45 C47 56.7(3)
C36 C37 C45 C44 123.9(3)
C38 C37 C45 C44 -54.4(3)
C48 C47 C45 C37 129.1(3)
C52 C47 C45 C37 -54.1(3)
C48 C47 C45 C44 -118.9(3)
C52 C47 C45 C44 57.9(3)
C39 C44 C45 C37 -125.3(3)
C43 C44 C45 C37 55.1(3)
C39 C44 C45 C47 122.2(3)
C43 C44 C45 C47 -57.3(3)
C37 C38 C33 C34 0.3(4)
C46 C38 C33 C34 179.4(2)
C35 C34 C33 C38 0.0(4)
C43 C44 C39 C40 -0.1(4)
C45 C44 C39 C40 -179.6(2)
C41 C40 C39 C44 0.0(4)
C10 C9 C8 C7 0.6(4)
C12 C7 C8 C9 -0.9(4)
26 C27 C28 C29 0.6(4)
N3 C29 C28 C27 -1.0(4)
C39 C40 C41 C42 0.1(4)
C43 C42 C41 C40 -0.1(4)
C55 C59 C60 C61 -1.0(4)
N7 C61 C60 C59 1.5(4)
C57 N8 C64 C63 -0.7(4)
C62 C63 C64 N8 0.4(4)
